data_7102351
loop_
_publ_author_name
'Chung, In'
'Jang, Joon I'
'Gave, Matthew A'
'Weliky, David P'
'Kanatzidis, Mercouri G'

_publ_section_title
;
 Low valent phosphorus in the molecular anions [P5Se12]5- and
 beta-[P6Se12]4-: phase change behavior and near infrared second
 harmonic generation.
;
_journal_issue 47
_journal_name_full 'Chemical communications (Cambridge, England)'
_journal_page_first 4998
_journal_page_last 5000
_journal_paper_doi 10.1039/b714301j
_journal_year 2007
_chemical_formula_moiety 'P5 Se12, 5(Cs)'
_chemical_formula_sum 'Cs5 P5 Se12'
_chemical_formula_weight 1766.92
_chemical_melting_point 697
_chemical_name_common 'Cesium selenophosphate'
_chemical_name_systematic
;
Cesium selenophosphate
;
_space_group_IT_number 81
_symmetry_cell_setting tetragonal
_symmetry_space_group_name_Hall 'P -4'
_symmetry_space_group_name_H-M 'P -4'
_atom_sites_solution_hydrogens none
_atom_sites_solution_primary direct
_atom_sites_solution_secondary difmap
_audit_creation_method SHELXL-97
_cell_angle_alpha 90.00
_cell_angle_beta 90.00
_cell_angle_gamma 90.00
_cell_formula_units_Z 2
_cell_length_a 13.9677(13)
_cell_length_b 13.9677(13)
_cell_length_c 7.5462(14)
_cell_measurement_reflns_used 6735
_cell_measurement_temperature 292(2)
_cell_measurement_theta_max 27.91
_cell_measurement_theta_min 2.70
_cell_volume 1472.2(3)
_computing_cell_refinement 'Bruker SMART'
_computing_data_collection 'Bruker SMART'
_computing_data_reduction 'Bruker SMART'
_computing_molecular_graphics 'Diamond 3.1d (Crystal Impact Gbr, 2006)'
_computing_publication_material 'Bruker SHELXTL'
_computing_structure_refinement 'SHELXL-97 (Sheldrick, 1997)'
_computing_structure_solution 'SHELXS-97 (Sheldrick, 1990)'
_diffrn_ambient_temperature 292(2)
_diffrn_measured_fraction_theta_full 0.999
_diffrn_measured_fraction_theta_max 0.967
_diffrn_measurement_device_type 'CCD area detector'
_diffrn_measurement_method 'phi and omega scans'
_diffrn_radiation_monochromator graphite
_diffrn_radiation_source 'fine-focus sealed tube'
_diffrn_radiation_type MoK\a
_diffrn_radiation_wavelength 0.71073
_diffrn_reflns_av_R_equivalents 0.0337
_diffrn_reflns_av_sigmaI/netI 0.0291
_diffrn_reflns_limit_h_max 17
_diffrn_reflns_limit_h_min -17
_diffrn_reflns_limit_k_max 18
_diffrn_reflns_limit_k_min -17
_diffrn_reflns_limit_l_max 9
_diffrn_reflns_limit_l_min -9
_diffrn_reflns_number 12701
_diffrn_reflns_theta_full 25.00
_diffrn_reflns_theta_max 28.25
_diffrn_reflns_theta_min 1.46
_diffrn_standards_interval_time 0.5
_exptl_absorpt_coefficient_mu 21.229
_exptl_absorpt_correction_type none
_exptl_crystal_colour Orange
_exptl_crystal_density_diffrn 3.986
_exptl_crystal_density_method 'not measured'
_exptl_crystal_description 'Irrgular block'
_exptl_crystal_F_000 1516
_refine_diff_density_max 0.907
_refine_diff_density_min -2.277
_refine_diff_density_rms 0.407
_refine_ls_abs_structure_details 'Flack H D (1983), Acta Cryst. A39, 876-881'
_refine_ls_abs_structure_Flack 0.06(2)
_refine_ls_extinction_method none
_refine_ls_goodness_of_fit_ref 1.159
_refine_ls_hydrogen_treatment none
_refine_ls_matrix_type full
_refine_ls_number_parameters 102
_refine_ls_number_reflns 3424
_refine_ls_number_restraints 0
_refine_ls_restrained_S_all 1.159
_refine_ls_R_factor_all 0.0370
_refine_ls_R_factor_gt 0.0300
_refine_ls_shift/su_max 0.000
_refine_ls_shift/su_mean 0.000
_refine_ls_structure_factor_coef Fsqd
_refine_ls_weighting_details 'calc w=1/[\s^2^(Fo^2^)+(0.0473P)^2^+0.5352P] where P=(Fo^2^+2Fc^2^)/3'
_refine_ls_weighting_scheme calc
_refine_ls_wR_factor_gt 0.0727
_refine_ls_wR_factor_ref 0.0855
_reflns_number_gt 3101
_reflns_number_total 3424
_reflns_threshold_expression >2sigma(I)
_cod_data_source_file b714301j.txt
_cod_data_source_block Cs5P5Se12
_cod_depositor_comments
;
The following automatic conversions were performed:
'_symmetry_cell_setting' value 'Tetragonal' changed to 'tetragonal'
according to '/home/saulius/struct/CIF-dictionaries/cif_core.dic'
dictionary named 'cif_core.dic' version 2.4.1 from 2010-06-29.

Automatic conversion script
Id: cif_fix_enum 1527 2010-12-29 10:47:43Z saulius 
;
_cod_original_sg_symbol_H-M P-4
_cod_database_code 7102351

loop_
_symmetry_equiv_pos_as_xyz
'x, y, z'
'-x, -y, z'
'y, -x, -z'
'-y, x, -z'

loop_
_atom_site_label
_atom_site_type_symbol
_atom_site_fract_x
_atom_site_fract_y
_atom_site_fract_z
_atom_site_U_iso_or_equiv
_atom_site_adp_type
_atom_site_occupancy
_atom_site_symmetry_multiplicity
_atom_site_calc_flag
_atom_site_refinement_flags
Cs1 Cs 0.31243(5) 0.65471(4) 0.27117(9) 0.04649(17) Uani 1 1 d .
Cs2 Cs 0.32401(3) 0.03549(4) 0.25441(7) 0.03265(13) Uani 1 1 d .
Cs3 Cs 0.0000 0.0000 0.24769(11) 0.03908(18) Uani 1 2 d S
Se1 Se -0.03554(5) 0.31289(5) 0.25209(11) 0.02967(18) Uani 1 1 d .
Se2 Se 0.14920(6) 0.18562(6) 0.00900(11) 0.02966(18) Uani 1 1 d .
Se3 Se 0.14730(6) 0.17798(5) 0.49111(11) 0.02829(18) Uani 1 1 d .
Se4 Se 0.16509(6) 0.46436(6) 0.51329(11) 0.03188(19) Uani 1 1 d .
Se5 Se 0.12751(6) 0.47775(5) 0.04735(10) 0.02575(17) Uani 1 1 d .
Se6 Se 0.34663(6) 0.36982(8) 0.21322(13) 0.0441(3) Uani 1 1 d .
P1 P 0.11247(12) 0.25643(12) 0.2537(3) 0.0195(3) Uani 1 1 d .
P2 P 0.19941(12) 0.39238(12) 0.2678(3) 0.0217(4) Uani 1 1 d .
P3 P 0.0000 0.5000 0.2460(4) 0.0260(5) Uani 1 2 d S

loop_
_atom_site_aniso_label
_atom_site_aniso_U_11
_atom_site_aniso_U_22
_atom_site_aniso_U_33
_atom_site_aniso_U_23
_atom_site_aniso_U_13
_atom_site_aniso_U_12
Cs1 0.0590(4) 0.0411(3) 0.0393(3) -0.0075(3) 0.0016(3) -0.0134(3)
Cs2 0.0295(2) 0.0409(3) 0.0275(3) 0.0002(3) 0.0036(2) 0.0038(2)
Cs3 0.0412(4) 0.0476(4) 0.0285(4) 0.000 0.000 -0.0112(3)
Se1 0.0221(4) 0.0369(4) 0.0300(4) 0.0018(4) 0.0001(4) 0.0015(3)
Se2 0.0421(4) 0.0273(4) 0.0196(4) -0.0059(3) 0.0024(4) 0.0026(3)
Se3 0.0398(4) 0.0253(4) 0.0198(4) 0.0037(3) -0.0017(4) 0.0039(3)
Se4 0.0413(5) 0.0285(4) 0.0259(4) -0.0074(4) 0.0013(4) 0.0017(3)
Se5 0.0293(4) 0.0258(4) 0.0221(4) 0.0050(3) 0.0023(3) 0.0016(3)
Se6 0.0227(4) 0.0636(7) 0.0460(6) -0.0085(5) 0.0022(4) 0.0040(4)
P1 0.0243(8) 0.0179(7) 0.0162(8) -0.0006(8) 0.0008(8) 0.0024(6)
P2 0.0225(9) 0.0210(8) 0.0215(9) -0.0012(7) -0.0001(8) 0.0017(7)
P3 0.0237(12) 0.0355(14) 0.0189(12) 0.000 0.000 0.0047(10)

loop_
_atom_type_symbol
_atom_type_description
_atom_type_scat_dispersion_real
_atom_type_scat_dispersion_imag
_atom_type_scat_source
P P 0.1023 0.0942 'International Tables Vol C Tables 4.2.6.8 and 6.1.1.4'
Se Se -0.0929 2.2259 'International Tables Vol C Tables 4.2.6.8 and 6.1.1.4'
Cs Cs -0.3680 2.1192 'International Tables Vol C Tables 4.2.6.8 and 6.1.1.4'

loop_
_geom_angle_atom_site_label_1
_geom_angle_atom_site_label_2
_geom_angle_atom_site_label_3
_geom_angle
_geom_angle_site_symmetry_1
_geom_angle_site_symmetry_3
Se4 Cs1 Se6 108.20(3) 3_566 3_565
Se4 Cs1 Se3 64.97(2) 3_566 3_566
Se6 Cs1 Se3 124.86(3) 3_565 3_566
Se4 Cs1 Se4 125.14(2) 3_566 .
Se6 Cs1 Se4 125.32(2) 3_565 .
Se3 Cs1 Se4 90.83(2) 3_566 .
Se4 Cs1 Se2 91.22(2) 3_566 3_565
Se6 Cs1 Se2 64.52(2) 3_565 3_565
Se3 Cs1 Se2 61.18(2) 3_566 3_565
Se4 Cs1 Se2 120.28(2) . 3_565
Se4 Cs1 Se1 120.69(2) 3_566 2_565
Se6 Cs1 Se1 100.20(3) 3_565 2_565
Se3 Cs1 Se1 56.048(19) 3_566 2_565
Se4 Cs1 Se1 64.18(2) . 2_565
Se2 Cs1 Se1 56.35(2) 3_565 2_565
Se4 Cs1 Se5 174.40(3) 3_566 .
Se6 Cs1 Se5 73.71(2) 3_565 .
Se3 Cs1 Se5 109.53(2) 3_566 .
Se4 Cs1 Se5 54.43(2) . .
Se2 Cs1 Se5 84.86(2) 3_565 .
Se1 Cs1 Se5 53.732(18) 2_565 .
Se4 Cs1 Se6 56.83(2) 3_566 3_566
Se6 Cs1 Se6 155.98(4) 3_565 3_566
Se3 Cs1 Se6 68.91(2) 3_566 3_566
Se4 Cs1 Se6 68.75(2) . 3_566
Se2 Cs1 Se6 128.90(3) 3_565 3_566
Se1 Cs1 Se6 103.71(3) 2_565 3_566
Se5 Cs1 Se6 123.18(2) . 3_566
Se4 Cs1 P2 149.43(4) 3_566 .
Se6 Cs1 P2 94.24(3) 3_565 .
Se3 Cs1 P2 118.47(3) 3_566 .
Se4 Cs1 P2 32.02(3) . .
Se2 Cs1 P2 117.61(3) 3_565 .
Se1 Cs1 P2 73.36(3) 2_565 .
Se5 Cs1 P2 33.35(3) . .
Se6 Cs1 P2 94.69(3) 3_566 .
Se4 Cs1 Se6 131.00(3) 3_566 .
Se6 Cs1 Se6 82.17(2) 3_565 .
Se3 Cs1 Se6 146.04(3) 3_566 .
Se4 Cs1 Se6 55.232(19) . .
Se2 Cs1 Se6 133.67(3) 3_565 .
Se1 Cs1 Se6 103.19(2) 2_565 .
Se5 Cs1 Se6 54.131(19) . .
Se6 Cs1 Se6 94.45(3) 3_566 .
P2 Cs1 Se6 30.65(3) . .
Se4 Cs1 P2 31.08(3) 3_566 3_566
Se6 Cs1 P2 139.25(3) 3_565 3_566
Se3 Cs1 P2 51.97(3) 3_566 3_566
Se4 Cs1 P2 94.87(3) . 3_566
Se2 Cs1 P2 103.34(3) 3_565 3_566
Se1 Cs1 P2 103.83(3) 2_565 3_566
Se5 Cs1 P2 146.52(3) . 3_566
Se6 Cs1 P2 30.00(3) 3_566 3_566
P2 Cs1 P2 123.93(3) . 3_566
Se6 Cs1 P2 122.63(3) . 3_566
Se4 Cs1 Cs2 94.85(2) 3_566 3_566
Se6 Cs1 Cs2 145.05(3) 3_565 3_566
Se3 Cs1 Cs2 43.579(15) 3_566 3_566
Se4 Cs1 Cs2 47.251(15) . 3_566
Se2 Cs1 Cs2 89.73(2) 3_565 3_566
Se1 Cs1 Cs2 44.865(16) 2_565 3_566
Se5 Cs1 Cs2 81.155(17) . 3_566
Se6 Cs1 Cs2 58.93(2) 3_566 3_566
P2 Cs1 Cs2 76.47(3) . 3_566
Se6 Cs1 Cs2 102.471(19) . 3_566
P2 Cs1 Cs2 66.68(3) 3_566 3_566
Se3 Cs2 Se2 59.33(2) . .
Se3 Cs2 Se1 58.75(2) . 3_556
Se2 Cs2 Se1 118.09(2) . 3_556
Se3 Cs2 Se2 106.50(2) . 3
Se2 Cs2 Se2 77.72(2) . 3
Se1 Cs2 Se2 120.22(2) 3_556 3
Se3 Cs2 Se3 75.80(2) . 3_556
Se2 Cs2 Se3 106.21(2) . 3_556
Se1 Cs2 Se3 58.095(18) 3_556 3_556
Se2 Cs2 Se3 62.12(2) 3 3_556
Se3 Cs2 Se5 127.02(2) . 4_655
Se2 Cs2 Se5 89.39(2) . 4_655
Se1 Cs2 Se5 128.88(2) 3_556 4_655
Se2 Cs2 Se5 106.69(2) 3 4_655
Se3 Cs2 Se5 157.15(2) 3_556 4_655
Se3 Cs2 Se1 117.57(2) . 3
Se2 Cs2 Se1 58.326(19) . 3
Se1 Cs2 Se1 175.29(3) 3_556 3
Se2 Cs2 Se1 56.973(19) 3 3
Se3 Cs2 Se1 118.98(2) 3_556 3
Se5 Cs2 Se1 55.391(19) 4_655 3
Se3 Cs2 Se4 121.39(3) . 3_556
Se2 Cs2 Se4 167.09(2) . 3_556
Se1 Cs2 Se4 64.251(19) 3_556 3_556
Se2 Cs2 Se4 90.18(2) 3 3_556
Se3 Cs2 Se4 63.404(19) 3_556 3_556
Se5 Cs2 Se4 98.51(2) 4_655 3_556
Se1 Cs2 Se4 118.47(2) 3 3_556
Se3 Cs2 Se5 170.67(2) . 3
Se2 Cs2 Se5 113.80(2) . 3
Se1 Cs2 Se5 127.66(2) 3_556 3
Se2 Cs2 Se5 64.766(19) 3 3
Se3 Cs2 Se5 101.56(2) 3_556 3
Se5 Cs2 Se5 56.18(2) 4_655 3
Se1 Cs2 Se5 55.581(18) 3 3
Se4 Cs2 Se5 63.67(2) 3_556 3
Se3 Cs2 Se4 92.28(2) . 4_656
Se2 Cs2 Se4 117.54(2) . 4_656
Se1 Cs2 Se4 65.21(2) 3_556 4_656
Se2 Cs2 Se4 160.52(2) 3 4_656
Se3 Cs2 Se4 119.66(2) 3_556 4_656
Se5 Cs2 Se4 63.85(2) 4_655 4_656
Se1 Cs2 Se4 118.80(2) 3 4_656
Se4 Cs2 Se4 75.26(2) 3_556 4_656
Se5 Cs2 Se4 96.74(2) 3 4_656
Se3 Cs2 Cs3 52.472(15) . .
Se2 Cs2 Cs3 53.297(16) . .
Se1 Cs2 Cs3 88.267(19) 3_556 .
Se2 Cs2 Cs3 54.030(15) 3 .
Se3 Cs2 Cs3 52.943(15) 3_556 .
Se5 Cs2 Cs3 138.83(2) 4_655 .
Se1 Cs2 Cs3 87.050(19) 3 .
Se4 Cs2 Cs3 115.646(18) 3_556 .
Se5 Cs2 Cs3 118.743(19) 3 .
Se4 Cs2 Cs3 144.31(2) 4_656 .
Se3 Cs2 Cs2 140.622(19) . 2_655
Se2 Cs2 Cs2 139.132(19) . 2_655
Se1 Cs2 Cs2 92.342(14) 3_556 2_655
Se2 Cs2 Cs2 111.448(18) 3 2_655
Se3 Cs2 Cs2 113.226(18) 3_556 2_655
Se5 Cs2 Cs2 49.760(15) 4_655 2_655
Se1 Cs2 Cs2 92.282(14) 3 2_655
Se4 Cs2 Cs2 49.890(14) 3_556 2_655
Se5 Cs2 Cs2 48.687(14) 3 2_655
Se4 Cs2 Cs2 49.166(15) 4_656 2_655
Cs3 Cs2 Cs2 162.335(18) . 2_655
Se3 Cs3 Se3 120.70(3) 2 .
Se3 Cs3 Cs3 119.651(17) 2 3
Se3 Cs3 Cs3 119.651(17) . 3
Se3 Cs3 Se3 75.055(12) 2 3_556
Se3 Cs3 Se3 75.055(12) . 3_556
Cs3 Cs3 Se3 121.419(18) 3 3_556
Se3 Cs3 Se3 75.055(12) 2 4_556
Se3 Cs3 Se3 75.056(12) . 4_556
Cs3 Cs3 Se3 121.418(18) 3 4_556
Se3 Cs3 Se3 117.16(4) 3_556 4_556
Se3 Cs3 Se2 178.59(3) 2 .
Se3 Cs3 Se2 58.091(19) . .
Cs3 Cs3 Se2 61.566(18) 3 .
Se3 Cs3 Se2 105.01(2) 3_556 .
Se3 Cs3 Se2 103.738(19) 4_556 .
Se3 Cs3 Se2 58.091(19) 2 2
Se3 Cs3 Se2 178.59(3) . 2
Cs3 Cs3 Se2 61.566(18) 3 2
Se3 Cs3 Se2 103.738(19) 3_556 2
Se3 Cs3 Se2 105.01(2) 4_556 2
Se2 Cs3 Se2 123.13(4) . 2
Se3 Cs3 Cs3 60.349(17) 2 3_556
Se3 Cs3 Cs3 60.349(17) . 3_556
Cs3 Cs3 Cs3 180.0 3 3_556
Se3 Cs3 Cs3 58.582(18) 3_556 3_556
Se3 Cs3 Cs3 58.581(18) 4_556 3_556
Se2 Cs3 Cs3 118.435(18) . 3_556
Se2 Cs3 Cs3 118.434(18) 2 3_556
Se3 Cs3 Se2 105.051(19) 2 3
Se3 Cs3 Se2 103.78(2) . 3
Cs3 Cs3 Se2 59.788(16) 3 3
Se3 Cs3 Se2 61.636(19) 3_556 3
Se3 Cs3 Se2 178.60(3) 4_556 3
Se2 Cs3 Se2 76.137(12) . 3
Se2 Cs3 Se2 76.137(12) 2 3
Cs3 Cs3 Se2 120.212(16) 3_556 3
Se3 Cs3 Se2 103.78(2) 2 4
Se3 Cs3 Se2 105.051(19) . 4
Cs3 Cs3 Se2 59.788(16) 3 4
Se3 Cs3 Se2 178.60(3) 3_556 4
Se3 Cs3 Se2 61.636(19) 4_556 4
Se2 Cs3 Se2 76.137(12) . 4
Se2 Cs3 Se2 76.137(12) 2 4
Cs3 Cs3 Se2 120.212(16) 3_556 4
Se2 Cs3 Se2 119.58(3) 3 4
Se3 Cs3 P1 32.72(3) 2 2
Se3 Cs3 P1 146.09(4) . 2
Cs3 Cs3 P1 90.66(3) 3 2
Se3 Cs3 P1 76.10(3) 3_556 2
Se3 Cs3 P1 103.19(3) 4_556 2
Se2 Cs3 P1 148.69(4) . 2
Se2 Cs3 P1 32.50(3) 2 2
Cs3 Cs3 P1 89.34(3) 3_556 2
Se2 Cs3 P1 77.32(3) 3 2
Se2 Cs3 P1 103.36(3) 4 2
Se3 Cs3 P1 146.09(4) 2 .
Se3 Cs3 P1 32.72(3) . .
Cs3 Cs3 P1 90.66(3) 3 .
Se3 Cs3 P1 103.19(3) 3_556 .
Se3 Cs3 P1 76.10(3) 4_556 .
Se2 Cs3 P1 32.50(3) . .
Se2 Cs3 P1 148.69(4) 2 .
Cs3 Cs3 P1 89.34(3) 3_556 .
Se2 Cs3 P1 103.36(3) 3 .
Se2 Cs3 P1 77.32(3) 4 .
P1 Cs3 P1 178.68(6) 2 .
P1 Se1 P3 100.13(5) . .
P1 Se1 Cs2 90.54(6) . 4_556
P3 Se1 Cs2 88.64(7) . 4_556
P1 Se1 Cs2 91.13(6) . 4
P3 Se1 Cs2 86.72(7) . 4
Cs2 Se1 Cs2 175.29(3) 4_556 4
P1 Se1 Cs1 165.59(5) . 2_565
P3 Se1 Cs1 94.11(2) . 2_565
Cs2 Se1 Cs1 87.62(2) 4_556 2_565
Cs2 Se1 Cs1 91.85(2) 4 2_565
P1 Se2 Cs2 89.34(5) . .
P1 Se2 Cs3 77.03(5) . .
Cs2 Se2 Cs3 74.796(19) . .
P1 Se2 Cs2 93.05(5) . 4
Cs2 Se2 Cs2 176.29(3) . 4
Cs3 Se2 Cs2 102.97(2) . 4
P1 Se2 Cs3 127.66(6) . 3
Cs2 Se2 Cs3 103.10(2) . 3
Cs3 Se2 Cs3 58.65(3) . 3
Cs2 Se2 Cs3 73.196(17) 4 3
P1 Se2 Cs1 115.11(5) . 4_655
Cs2 Se2 Cs1 93.74(2) . 4_655
Cs3 Se2 Cs1 163.64(2) . 4_655
Cs2 Se2 Cs1 87.82(2) 4 4_655
Cs3 Se2 Cs1 114.50(2) 3 4_655
P1 Se3 Cs2 91.32(5) . .
P1 Se3 Cs3 78.70(5) . .
Cs2 Se3 Cs3 76.518(18) . .
P1 Se3 Cs3 130.14(5) . 3_556
Cs2 Se3 Cs3 105.39(2) . 3_556
Cs3 Se3 Cs3 61.07(3) . 3_556
P1 Se3 Cs2 89.75(5) . 4_556
Cs2 Se3 Cs2 178.93(3) . 4_556
Cs3 Se3 Cs2 103.75(2) . 4_556
Cs3 Se3 Cs2 73.930(18) 3_556 4_556
P1 Se3 Cs1 107.81(5) . 4_656
Cs2 Se3 Cs1 90.48(2) . 4_656
Cs3 Se3 Cs1 165.75(3) . 4_656
Cs3 Se3 Cs1 118.40(3) 3_556 4_656
Cs2 Se3 Cs1 89.15(2) 4_556 4_656
P2 Se4 Cs1 87.64(5) . 4_656
P2 Se4 Cs1 78.15(5) . .
Cs1 Se4 Cs1 104.15(3) 4_656 .
P2 Se4 Cs2 108.38(5) . 4_556
Cs1 Se4 Cs2 90.16(2) 4_656 4_556
Cs1 Se4 Cs2 164.67(3) . 4_556
P2 Se4 Cs2 147.58(6) . 3_566
Cs1 Se4 Cs2 124.01(3) 4_656 3_566
Cs1 Se4 Cs2 86.41(2) . 3_566
Cs2 Se4 Cs2 80.94(2) 4_556 3_566
P2 Se5 P3 86.42(7) . .
P2 Se5 Cs2 164.84(6) . 3_565
P3 Se5 Cs2 91.69(5) . 3_565
P2 Se5 Cs2 113.47(5) . 4
P3 Se5 Cs2 90.16(5) . 4
Cs2 Se5 Cs2 81.55(2) 3_565 4
P2 Se5 Cs1 74.19(5) . .
P3 Se5 Cs1 98.05(5) . .
Cs2 Se5 Cs1 91.22(2) 3_565 .
Cs2 Se5 Cs1 169.24(2) 4 .
P2 Se6 Cs1 102.51(6) . 4_655
P2 Se6 Cs1 80.52(6) . 4_656
Cs1 Se6 Cs1 155.98(4) 4_655 4_656
P2 Se6 Cs1 73.58(5) . .
Cs1 Se6 Cs1 108.47(3) 4_655 .
Cs1 Se6 Cs1 95.30(3) 4_656 .
Se3 P1 Se2 115.14(8) . .
Se3 P1 Se1 113.35(9) . .
Se2 P1 Se1 112.41(9) . .
Se3 P1 P2 105.49(9) . .
Se2 P1 P2 107.36(9) . .
Se1 P1 P2 101.72(8) . .
Se3 P1 Cs3 68.58(5) . .
Se2 P1 Cs3 70.47(5) . .
Se1 P1 Cs3 87.19(5) . .
P2 P1 Cs3 170.86(8) . .
Se6 P2 Se4 116.78(9) . .
Se6 P2 P1 112.80(9) . .
Se4 P2 P1 108.22(9) . .
Se6 P2 Se5 111.29(9) . .
Se4 P2 Se5 106.52(8) . .
P1 P2 Se5 99.70(9) . .
Se6 P2 Cs1 75.76(6) . .
Se4 P2 Cs1 69.83(5) . .
P1 P2 Cs1 170.42(8) . .
Se5 P2 Cs1 72.46(5) . .
Se6 P2 Cs1 69.49(6) . 4_656
Se4 P2 Cs1 61.28(5) . 4_656
P1 P2 Cs1 94.40(7) . 4_656
Se5 P2 Cs1 163.93(7) . 4_656
Cs1 P2 Cs1 92.70(4) . 4_656
Se5 P3 Se5 100.67(12) 2_565 .
Se5 P3 Se1 91.29(5) 2_565 2_565
Se5 P3 Se1 89.97(5) . 2_565
Se5 P3 Se1 89.97(5) 2_565 .
Se5 P3 Se1 91.29(5) . .
Se1 P3 Se1 178.02(13) 2_565 .

loop_
_geom_bond_atom_site_label_1
_geom_bond_atom_site_label_2
_geom_bond_distance
_geom_bond_site_symmetry_2
Cs1 Se4 3.6722(11) 3_566
Cs1 Se6 3.7422(13) 3_565
Cs1 Se3 3.7938(11) 3_566
Cs1 Se4 3.8265(11) .
Cs1 Se2 3.8870(11) 3_565
Cs1 Se1 3.8966(10) 2_565
Cs1 Se5 3.9539(10) .
Cs1 Se6 3.9727(14) 3_566
Cs1 P2 3.9897(19) .
Cs1 Se6 4.0316(13) .
Cs1 P2 4.184(2) 3_566
Cs1 Cs2 5.2790(10) 3_566
Cs2 Se3 3.6392(10) .
Cs2 Se2 3.7133(10) .
Cs2 Se1 3.7273(12) 3_556
Cs2 Se2 3.7872(11) 3
Cs2 Se3 3.7904(10) 3_556
Cs2 Se5 3.8084(9) 4_655
Cs2 Se1 3.8253(12) 3
Cs2 Se4 3.8425(10) 3_556
Cs2 Se5 3.8704(10) 3
Cs2 Se4 3.8842(10) 4_656
Cs2 Cs3 4.5531(6) .
Cs2 Cs2 5.0153(10) 2_655
Cs3 Se3 3.7131(9) 2
Cs3 Se3 3.7131(9) .
Cs3 Cs3 3.7382(18) 3
Cs3 Se3 3.7813(10) 3_556
Cs3 Se3 3.7813(10) 4_556
Cs3 Se2 3.7828(10) .
Cs3 Se2 3.7828(10) 2
Cs3 Cs3 3.8080(18) 3_556
Cs3 Se2 3.8493(9) 3
Cs3 Se2 3.8493(9) 4
Cs3 P1 3.9114(17) 2
Cs3 P1 3.9114(17) .
Se1 P1 2.2127(18) .
Se1 P3 2.6606(8) .
Se1 Cs2 3.7273(12) 4_556
Se1 Cs2 3.8253(12) 4
Se1 Cs1 3.8965(10) 2_565
Se2 P1 2.156(2) .
Se2 Cs2 3.7871(11) 4
Se2 Cs3 3.8493(9) 3
Se2 Cs1 3.8870(11) 4_655
Se3 P1 2.156(2) .
Se3 Cs3 3.7813(10) 3_556
Se3 Cs2 3.7904(10) 4_556
Se3 Cs1 3.7937(11) 4_656
Se4 P2 2.162(2) .
Se4 Cs1 3.6722(11) 4_656
Se4 Cs2 3.8426(10) 4_556
Se4 Cs2 3.8842(10) 3_566
Se5 P2 2.280(2) .
Se5 P3 2.349(2) .
Se5 Cs2 3.8084(9) 3_565
Se5 Cs2 3.8704(10) 4
Se6 P2 2.1207(19) .
Se6 Cs1 3.7422(13) 4_655
Se6 Cs1 3.9727(14) 4_656
P1 P2 2.257(2) .
P2 Cs1 4.184(2) 4_656
P3 Se5 2.349(2) 2_565
P3 Se1 2.6605(8) 2_565
